data_7247817
loop_
_publ_author_name
'Li, Wen-Ze'
'Sheng, Yu-Shu'
'Zhang, Xiao-Sa'
'Liu, Yu'
'Li, Jing'
'Luan, Jian'

_publ_section_title
;
 Fabrication of 5-R-isophthalic acid-modulated cadmium--organic
 coordination polymers and selectivity for the efficient detection of
 multiple analytes
;
_journal_issue 43
_journal_name_full CrystEngComm
_journal_page_first 6067
_journal_page_last 6079
_journal_paper_doi 10.1039/D3CE00899A
_journal_volume 25
_journal_year 2023
_chemical_formula_moiety 'C33 H34 Cd2 N4 O13, 2(H2 O)'
_chemical_formula_sum 'C33 H38 Cd2 N4 O15'
_chemical_formula_weight 955.511
_space_group_crystal_system triclinic
_space_group_IT_number 2
_space_group_name_Hall '-P 1'
_space_group_name_H-M_alt 'P -1'
_symmetry_Int_Tables_number 2
_audit_creation_date 2023-09-29
_audit_creation_method
;
Olex2 1.5-dev
(compiled 2023.09.29 svn.re1ec1418 for OlexSys, GUI svn.r6697)
;
_audit_update_record
;
2023-09-30 deposited with the CCDC.	2023-10-05 downloaded from the CCDC.
;
_cell_angle_alpha 97.263(2)
_cell_angle_beta 94.133(1)
_cell_angle_gamma 119.439(2)
_cell_formula_units_Z 2
_cell_length_a 10.0583(2)
_cell_length_b 10.1823(2)
_cell_length_c 20.6673(3)
_cell_measurement_reflns_used 16944
_cell_measurement_temperature 293(2)
_cell_measurement_theta_max 68.24
_cell_measurement_theta_min 2.18
_cell_volume 1806.38(7)
_computing_cell_refinement 'SAINT V8.38A (Bruker AXS Inc., 2017)'
_computing_data_collection 'Bruker Instrument Service vV6.2.9'
_computing_data_reduction 'SAINT V8.38A (Bruker AXS Inc., 2017)'
_computing_molecular_graphics 'Olex2 1.5-dev (Dolomanov et al., 2009)'
_computing_publication_material 'Olex2 1.5-dev (Dolomanov et al., 2009)'
_computing_structure_refinement 'olex2.refine 1.5-dev (Bourhis et al., 2015)'
_computing_structure_solution 'SHELXT 2014/5 (Sheldrick, 2014)'
_diffrn_ambient_temperature 293(2)
_diffrn_measured_fraction_theta_full 0.9685
_diffrn_measured_fraction_theta_max 0.9616
_diffrn_measurement_device_type 'multiwire proportional'
_diffrn_measurement_method 'phi and omega scans'
_diffrn_radiation_type 'Cu K\a'
_diffrn_radiation_wavelength 1.54178
_diffrn_reflns_av_R_equivalents 0.0379
_diffrn_reflns_av_unetI/netI 0.0360
_diffrn_reflns_Laue_measured_fraction_full 0.9685
_diffrn_reflns_Laue_measured_fraction_max 0.9616
_diffrn_reflns_limit_h_max 10
_diffrn_reflns_limit_h_min -12
_diffrn_reflns_limit_k_max 11
_diffrn_reflns_limit_k_min -8
_diffrn_reflns_limit_l_max 22
_diffrn_reflns_limit_l_min -24
_diffrn_reflns_number 16944
_diffrn_reflns_point_group_measured_fraction_full 0.9685
_diffrn_reflns_point_group_measured_fraction_max 0.9616
_diffrn_reflns_theta_full 67.6786
_diffrn_reflns_theta_max 68.24
_diffrn_reflns_theta_min 2.18
_exptl_absorpt_coefficient_mu 10.101
_exptl_absorpt_correction_T_max 0.220
_exptl_absorpt_correction_T_min 0.203
_exptl_absorpt_correction_type multi-scan
_exptl_absorpt_process_details SADABS
_exptl_crystal_colour COLOURLESS
_exptl_crystal_density_diffrn 1.757
_exptl_crystal_density_method 'not measured'
_exptl_crystal_description BLOCK
_exptl_crystal_F_000 964.658
_exptl_crystal_size_max 0.18
_exptl_crystal_size_mid 0.16
_exptl_crystal_size_min 0.15
_refine_diff_density_max 0.8308
_refine_diff_density_min -0.8557
_refine_diff_density_rms 0.0989
_refine_ls_d_res_high 0.8300
_refine_ls_d_res_low 20.2526
_refine_ls_extinction_coef 0.00061(8)
_refine_ls_extinction_expression Fc^*^=kFc[1+0.001xFc^2^\l^3^/sin(2\q)]^-1/4^
_refine_ls_goodness_of_fit_ref 1.0450
_refine_ls_hydrogen_treatment constr
_refine_ls_matrix_type full
_refine_ls_number_constraints 64
_refine_ls_number_parameters 491
_refine_ls_number_reflns 6366
_refine_ls_number_restraints 0
_refine_ls_restrained_S_all 1.0450
_refine_ls_R_factor_all 0.0349
_refine_ls_R_factor_gt 0.0330
_refine_ls_shift/su_max -0.0002
_refine_ls_shift/su_mean 0.0000
_refine_ls_structure_factor_coef Fsqd
_refine_ls_weighting_details 'w=1/[\s^2^(Fo^2^)+(0.0572P)^2^+0.8757P] where P=(Fo^2^+2Fc^2^)/3'
_refine_ls_weighting_scheme calc
_refine_ls_wR_factor_gt 0.0898
_refine_ls_wR_factor_ref 0.0924
_reflns_Friedel_coverage 0.0
_reflns_limit_h_max 12
_reflns_limit_h_min -12
_reflns_limit_k_max 11
_reflns_limit_k_min -11
_reflns_limit_l_max 24
_reflns_limit_l_min 0
_reflns_number_gt 5909
_reflns_number_total 6366
_reflns_threshold_expression I>=2u(I)
_cod_data_source_file d3ce00899a2.cif
_cod_data_source_block Cd_CP_3
_cod_database_code 7247817
_olex2_refinement_description
;
1. Fixed Uiso
 At 1.2 times of:
  All C(H) groups, {H1Wa,H1Wb} of O1W, {H2Wa,H2Wb} of O2W, {H3Wa,H3Wb} of O3W,
   {H5Wa,H5Wb} of O5W, All C(H,H) groups, All N(H) groups
 At 1.5 times of:
  All C(H,H,H) groups, {H4Wa,H4Wb} of O4W
2.a Riding coordinates:
 O1W(H1Wa,H1Wb), O2W(H2Wa,H2Wb), O3W(H3Wa,H3Wb), O5W(H5Wa,H5Wb)
2.b Free rotating group:
 O4W(H4Wa,H4Wb)
2.c Secondary CH2 refined with riding coordinates:
 C7(H7a,H7b), C8(H8a,H8b), C9(H9a,H9b)
2.d Me refined with riding coordinates:
 C24(H24a,H24b,H24c), C33(H33a,H33b,H33c)
2.e Aromatic/amide H refined with riding coordinates:
 N3(H3), N4(H4), C1(H1), C2(H2), C3(H3a), C5(H5), C11(H11), C12(H12), C13(H13),
  C14(H14), C18(H18), C20(H20), C22(H22), C26(H26), C28(H28), C31(H31)
3. First, the hydrogen atoms on a water molecule do not all have to have acceptor atoms. Second, it is normal for checkcif to differ from the actual analytical results. We do our best to find the receptors for H3WA, O3W_H3WA_O5, D_A = 3.870, D_H_A = 98.52.
4. Likely Affected by the Beamstop is due to the fact that there is disorder in the lattice water molecules, which causes the hydrogen of the water to be unable to determine the direction.
;
_olex2_submission_special_instructions 'No special instructions were received'

loop_
_space_group_symop_id
_space_group_symop_operation_xyz
1 x,y,z
2 -x,-y,-z

loop_
_atom_site_label
_atom_site_type_symbol
_atom_site_fract_x
_atom_site_fract_y
_atom_site_fract_z
_atom_site_U_iso_or_equiv
_atom_site_adp_type
_atom_site_occupancy
_atom_site_refinement_flags_posn
Cd1 Cd 1.42670(2) 1.22894(2) -0.106633(9) 0.03085(9) Uani 1.000000 .
Cd2 Cd 0.51650(3) -0.06982(3) 0.415147(10) 0.03614(10) Uani 1.000000 .
O1 O 1.5218(3) 1.1154(3) -0.19303(11) 0.0402(5) Uani 1.000000 .
O1W O 1.6432(3) 1.3667(3) -0.02540(11) 0.0438(6) Uani 1.000000 .
H1Wa H 1.7388(3) 1.3989(3) -0.02535(11) 0.0526(7) Uiso 1.000000 R
H1Wb H 1.6326(3) 1.3991(3) 0.01273(11) 0.0526(7) Uiso 1.000000 R
O2 O 1.4422(4) 1.0115(3) -0.10720(12) 0.0526(7) Uani 1.000000 .
O2W O 1.1736(3) 1.0903(3) -0.17430(11) 0.0451(6) Uani 1.000000 .
H2Wa H 1.1900(3) 1.1252(3) -0.20995(11) 0.0541(7) Uiso 1.000000 R
H2Wb H 1.1458(3) 1.0045(3) -0.19857(11) 0.0541(7) Uiso 1.000000 R
O3 O 1.4047(3) 0.5012(3) -0.09031(11) 0.0411(5) Uani 1.000000 .
O3W O 0.4040(3) -0.2232(3) 0.30875(13) 0.0592(7) Uani 1.000000 .
H3Wa H 0.3330(3) -0.3166(3) 0.29674(13) 0.0710(9) Uiso 1.000000 R
H3Wb H 0.4295(3) -0.1859(3) 0.27410(13) 0.0710(9) Uiso 1.000000 R
O4 O 1.4927(3) 0.4083(3) -0.16746(12) 0.0425(6) Uani 1.000000 .
O5 O 0.2288(3) -0.1163(4) 0.38643(14) 0.0592(7) Uani 1.000000 .
O6 O 0.3341(3) -0.1272(3) 0.48066(12) 0.0417(6) Uani 1.000000 .
O7 O 0.5861(3) -0.2187(3) 0.46968(13) 0.0526(7) Uani 1.000000 .
O8 O 0.7341(3) -0.0977(3) 0.39984(11) 0.0407(5) Uani 1.000000 .
O9 O 1.1484(3) 0.7356(3) 0.01742(13) 0.0508(6) Uani 1.000000 .
O10 O 0.8847(3) 0.1923(3) 0.22990(14) 0.0572(7) Uani 1.000000 .
N1 N 1.2890(3) 1.1635(3) -0.02081(12) 0.0332(6) Uani 1.000000 .
N2 N 0.6129(3) 0.1465(3) 0.37287(13) 0.0365(6) Uani 1.000000 .
N3 N 1.0304(4) 0.7614(3) 0.10253(14) 0.0441(7) Uani 1.000000 .
H3 H 1.0076(4) 0.8200(3) 0.12702(14) 0.0529(8) Uiso 1.000000 R
N4 N 0.9505(3) 0.4345(3) 0.22749(14) 0.0400(7) Uani 1.000000 .
H4 H 0.9447(3) 0.5133(3) 0.24359(14) 0.0480(8) Uiso 1.000000 R
C1 C 1.2465(4) 1.2541(4) 0.01335(15) 0.0362(7) Uani 1.000000 .
H1 H 1.2750(4) 1.3493(4) 0.00233(15) 0.0434(8) Uiso 1.000000 R
C2 C 1.1621(4) 1.2110(4) 0.06410(16) 0.0397(8) Uani 1.000000 .
H2 H 1.1349(4) 1.2766(4) 0.08707(16) 0.0476(9) Uiso 1.000000 R
C3 C 1.1182(4) 1.0699(4) 0.08069(15) 0.0375(7) Uani 1.000000 .
H3a H 1.0618(4) 1.0393(4) 0.11508(15) 0.0450(9) Uiso 1.000000 R
C4 C 1.1596(3) 0.9743(4) 0.04529(14) 0.0319(7) Uani 1.000000 .
C5 C 1.2460(4) 1.0274(4) -0.00422(15) 0.0351(7) Uani 1.000000 .
H5 H 1.2761(4) 0.9646(4) -0.02742(15) 0.0421(9) Uiso 1.000000 R
C6 C 1.1137(4) 0.8147(4) 0.05469(15) 0.0350(7) Uani 1.000000 .
C7 C 0.9772(4) 0.6065(4) 0.11425(17) 0.0436(8) Uani 1.000000 .
H7a H 0.8915(4) 0.5764(4) 0.13894(17) 0.0524(10) Uiso 1.000000 R
H7b H 0.9401(4) 0.5360(4) 0.07223(17) 0.0524(10) Uiso 1.000000 R
C8 C 1.1044(4) 0.5949(5) 0.15219(18) 0.0464(9) Uani 1.000000 .
H8a H 1.1810(4) 0.6059(5) 0.12408(18) 0.0557(11) Uiso 1.000000 R
H8b H 1.1547(4) 0.6784(5) 0.18999(18) 0.0557(11) Uiso 1.000000 R
C9 C 1.0438(5) 0.4439(5) 0.17577(18) 0.0492(9) Uani 1.000000 .
H9a H 1.1301(5) 0.4334(5) 0.19246(18) 0.0590(11) Uiso 1.000000 R
H9b H 0.9819(5) 0.3601(5) 0.13891(18) 0.0590(11) Uiso 1.000000 R
C10 C 0.8747(4) 0.3051(4) 0.24984(15) 0.0366(7) Uani 1.000000 .
C11 C 0.5834(4) 0.2574(4) 0.39381(16) 0.0410(8) Uani 1.000000 .
H11 H 0.5189(4) 0.2435(4) 0.42553(16) 0.0492(9) Uiso 1.000000 R
C12 C 0.7418(4) 0.4136(4) 0.32260(17) 0.0426(8) Uani 1.000000 .
H12 H 0.7841(4) 0.5035(4) 0.30552(17) 0.0511(10) Uiso 1.000000 R
C13 C 0.6461(4) 0.3921(4) 0.36965(17) 0.0453(8) Uani 1.000000 .
H13 H 0.6240(4) 0.4681(4) 0.38496(17) 0.0544(10) Uiso 1.000000 R
C14 C 0.7063(4) 0.1667(4) 0.32787(15) 0.0364(7) Uani 1.000000 .
H14 H 0.7270(4) 0.0891(4) 0.31381(15) 0.0437(9) Uiso 1.000000 R
C15 C 0.7740(4) 0.2991(3) 0.30116(14) 0.0322(7) Uani 1.000000 .
C16 C 1.4980(4) 1.0138(3) -0.15938(15) 0.0319(7) Uani 1.000000 .
C17 C 1.5386(3) 0.8930(3) -0.18075(14) 0.0280(6) Uani 1.000000 .
C18 C 1.6343(4) 0.9119(3) -0.22859(14) 0.0307(6) Uani 1.000000 .
H18 H 1.6722(4) 0.9996(3) -0.24724(14) 0.0369(8) Uiso 1.000000 R
C19 C 1.6742(4) 0.8025(4) -0.24888(15) 0.0337(7) Uani 1.000000 .
C20 C 1.6141(4) 0.6716(4) -0.22083(14) 0.0318(7) Uani 1.000000 .
H20 H 1.6368(4) 0.5954(4) -0.23507(14) 0.0381(8) Uiso 1.000000 R
C21 C 1.5211(4) 0.6515(3) -0.17197(14) 0.0291(6) Uani 1.000000 .
C22 C 1.4840(3) 0.7634(3) -0.15173(14) 0.0283(6) Uani 1.000000 .
H22 H 1.4228(3) 0.7518(3) -0.11882(14) 0.0340(7) Uiso 1.000000 R
C23 C 1.4676(4) 0.5118(3) -0.14049(14) 0.0305(7) Uani 1.000000 .
C24 C 1.7794(5) 0.8256(5) -0.2999(2) 0.0526(10) Uani 1.000000 .
H24a H 1.7945(5) 0.7393(5) -0.3080(2) 0.0789(15) Uiso 1.000000 R
H24b H 1.7336(5) 0.8348(5) -0.3402(2) 0.0789(15) Uiso 1.000000 R
H24c H 1.8773(5) 0.9174(5) -0.2841(2) 0.0789(15) Uiso 1.000000 R
C25 C -0.1801(3) -0.2222(4) 0.46794(14) 0.0312(6) Uani 1.000000 .
C26 C -0.2130(4) -0.3157(4) 0.51443(15) 0.0342(7) Uani 1.000000 .
H26 H -0.3071(4) -0.3522(4) 0.52991(15) 0.0410(8) Uiso 1.000000 R
C27 C -0.1084(4) -0.3569(4) 0.53868(15) 0.0344(7) Uani 1.000000 .
C28 C -0.0397(3) -0.1660(4) 0.44450(14) 0.0306(6) Uani 1.000000 .
H28 H -0.0179(3) -0.1041(4) 0.41277(14) 0.0367(8) Uiso 1.000000 R
C29 C 0.2189(4) -0.1435(4) 0.44317(16) 0.0366(7) Uani 1.000000 .
C30 C 0.0680(3) -0.2027(4) 0.46873(15) 0.0315(7) Uani 1.000000 .
C31 C 0.0328(4) -0.2972(4) 0.51566(15) 0.0342(7) Uani 1.000000 .
H31 H 0.1054(4) -0.3209(4) 0.53200(15) 0.0411(8) Uiso 1.000000 R
C32 C 0.7056(4) -0.1777(4) 0.44421(15) 0.0367(7) Uani 1.000000 .
C33 C -0.1485(5) -0.4626(5) 0.58739(18) 0.0481(9) Uani 1.000000 .
H33a H -0.2501(5) -0.4914(5) 0.59723(18) 0.0722(13) Uiso 1.000000 R
H33b H -0.1464(5) -0.5528(5) 0.56898(18) 0.0722(13) Uiso 1.000000 R
H33c H -0.0749(5) -0.4114(5) 0.62720(18) 0.0722(13) Uiso 1.000000 R
O4W O 0.7333(4) 0.7538(4) 0.27953(13) 0.0643(8) Uani 1.000000 .
O5W O 1.0029(4) 0.7410(3) 0.27532(15) 0.0662(8) Uani 1.000000 .
H5Wa H 0.9162(4) 0.7310(3) 0.28187(15) 0.0794(10) Uiso 1.000000 R
H5Wb H 1.0647(4) 0.7849(3) 0.31159(15) 0.0794(10) Uiso 1.000000 R
H4Wa H 0.6378(13) 0.694(5) 0.265(2) 0.0964(12) Uiso 1.000000 G
H4Wb H 0.735(5) 0.796(6) 0.3181(11) 0.0964(12) Uiso 1.000000 G

loop_
_atom_site_aniso_label
_atom_site_aniso_U_11
_atom_site_aniso_U_22
_atom_site_aniso_U_33
_atom_site_aniso_U_12
_atom_site_aniso_U_13
_atom_site_aniso_U_23
Cd1 0.04326(15) 0.02553(14) 0.03193(13) 0.02070(11) 0.01501(9) 0.01259(9)
Cd2 0.03812(15) 0.04332(16) 0.03879(14) 0.02426(12) 0.01845(10) 0.02356(10)
O1 0.0548(14) 0.0293(12) 0.0509(13) 0.0280(11) 0.0206(11) 0.0182(10)
O1W 0.0454(14) 0.0463(14) 0.0414(12) 0.0259(12) 0.0080(10) 0.0009(10)
O2 0.091(2) 0.0503(15) 0.0480(14) 0.0528(16) 0.0363(13) 0.0219(12)
O2W 0.0534(15) 0.0404(13) 0.0390(12) 0.0217(12) 0.0108(10) 0.0064(10)
O3 0.0563(15) 0.0337(12) 0.0408(12) 0.0245(11) 0.0188(10) 0.0173(10)
O3W 0.0624(17) 0.0583(17) 0.0475(14) 0.0224(14) 0.0047(12) 0.0172(13)
O4 0.0711(16) 0.0283(12) 0.0434(12) 0.0327(12) 0.0200(11) 0.0173(10)
O5 0.0469(15) 0.087(2) 0.0589(16) 0.0370(15) 0.0283(12) 0.0388(15)
O6 0.0294(12) 0.0478(14) 0.0519(13) 0.0206(11) 0.0134(10) 0.0136(11)
O7 0.0447(14) 0.0769(19) 0.0654(16) 0.0444(14) 0.0298(12) 0.0376(14)
O8 0.0420(13) 0.0516(14) 0.0417(12) 0.0306(12) 0.0136(10) 0.0181(10)
O9 0.0695(18) 0.0468(15) 0.0592(15) 0.0396(14) 0.0339(13) 0.0283(12)
O10 0.0781(19) 0.0375(14) 0.0672(17) 0.0326(14) 0.0379(15) 0.0172(12)
N1 0.0402(15) 0.0294(14) 0.0319(13) 0.0173(12) 0.0115(11) 0.0105(10)
N2 0.0401(15) 0.0396(16) 0.0353(13) 0.0208(13) 0.0119(11) 0.0190(11)
N3 0.0517(17) 0.0434(17) 0.0401(15) 0.0212(14) 0.0214(12) 0.0220(13)
N4 0.0558(18) 0.0375(16) 0.0417(15) 0.0292(14) 0.0267(13) 0.0216(12)
C1 0.0401(18) 0.0323(17) 0.0359(16) 0.0175(14) 0.0076(13) 0.0075(13)
C2 0.0431(19) 0.0409(19) 0.0375(17) 0.0239(16) 0.0093(14) 0.0020(14)
C3 0.0370(17) 0.047(2) 0.0280(14) 0.0200(15) 0.0105(12) 0.0086(13)
C4 0.0308(15) 0.0344(17) 0.0298(14) 0.0146(13) 0.0067(11) 0.0110(12)
C5 0.0414(18) 0.0361(18) 0.0338(16) 0.0219(15) 0.0137(13) 0.0121(13)
C6 0.0334(16) 0.0406(19) 0.0346(15) 0.0187(14) 0.0090(12) 0.0173(13)
C7 0.0421(19) 0.042(2) 0.0432(18) 0.0148(16) 0.0121(14) 0.0226(15)
C8 0.0400(19) 0.053(2) 0.0466(19) 0.0185(17) 0.0201(15) 0.0265(17)
C9 0.060(2) 0.060(2) 0.049(2) 0.039(2) 0.0306(17) 0.0281(18)
C10 0.0413(18) 0.0366(18) 0.0342(16) 0.0192(15) 0.0119(13) 0.0125(13)
C11 0.0458(19) 0.047(2) 0.0345(16) 0.0239(17) 0.0140(14) 0.0158(14)
C12 0.053(2) 0.0312(18) 0.0441(18) 0.0187(16) 0.0182(15) 0.0131(14)
C13 0.057(2) 0.0380(19) 0.0473(19) 0.0265(18) 0.0198(16) 0.0104(15)
C14 0.0398(17) 0.0368(18) 0.0353(16) 0.0187(15) 0.0109(13) 0.0154(13)
C15 0.0355(16) 0.0288(16) 0.0298(14) 0.0133(13) 0.0077(12) 0.0086(12)
C16 0.0365(17) 0.0241(15) 0.0373(16) 0.0164(13) 0.0086(12) 0.0071(12)
C17 0.0348(16) 0.0235(15) 0.0291(14) 0.0169(13) 0.0064(11) 0.0060(11)
C18 0.0408(17) 0.0249(15) 0.0332(15) 0.0194(14) 0.0111(12) 0.0121(12)
C19 0.0409(17) 0.0336(17) 0.0324(15) 0.0215(14) 0.0108(12) 0.0105(12)
C20 0.0430(17) 0.0296(16) 0.0326(15) 0.0250(14) 0.0097(12) 0.0069(12)
C21 0.0369(16) 0.0236(15) 0.0287(14) 0.0167(13) 0.0029(11) 0.0061(11)
C22 0.0338(16) 0.0253(15) 0.0282(14) 0.0157(13) 0.0072(11) 0.0077(11)
C23 0.0372(17) 0.0244(15) 0.0318(15) 0.0171(13) 0.0010(12) 0.0075(12)
C24 0.072(3) 0.052(2) 0.057(2) 0.043(2) 0.036(2) 0.0244(18)
C25 0.0310(15) 0.0329(17) 0.0321(15) 0.0183(14) 0.0078(11) 0.0027(12)
C26 0.0320(16) 0.0397(18) 0.0339(15) 0.0193(14) 0.0122(12) 0.0073(13)
C27 0.0385(17) 0.0341(17) 0.0320(15) 0.0187(14) 0.0094(12) 0.0067(12)
C28 0.0317(16) 0.0313(16) 0.0312(14) 0.0167(13) 0.0080(11) 0.0081(12)
C29 0.0315(16) 0.0342(17) 0.0485(18) 0.0178(14) 0.0140(13) 0.0124(14)
C30 0.0279(15) 0.0314(16) 0.0357(15) 0.0148(13) 0.0099(12) 0.0057(12)
C31 0.0326(16) 0.0357(17) 0.0375(16) 0.0196(14) 0.0061(12) 0.0066(13)
C32 0.0355(17) 0.0423(19) 0.0350(16) 0.0219(15) 0.0091(13) 0.0041(13)
C33 0.055(2) 0.053(2) 0.049(2) 0.0320(19) 0.0211(17) 0.0232(17)
O4W 0.076(2) 0.082(2) 0.0397(14) 0.0447(18) 0.0087(13) 0.0051(13)
O5W 0.076(2) 0.0478(16) 0.0725(19) 0.0292(15) 0.0233(15) 0.0081(14)

loop_
_atom_type_symbol
_atom_type_scat_dispersion_real
_atom_type_scat_dispersion_imag
_atom_type_scat_Cromer_Mann_a1
_atom_type_scat_Cromer_Mann_a2
_atom_type_scat_Cromer_Mann_a3
_atom_type_scat_Cromer_Mann_a4
_atom_type_scat_Cromer_Mann_b1
_atom_type_scat_Cromer_Mann_b2
_atom_type_scat_Cromer_Mann_b3
_atom_type_scat_Cromer_Mann_b4
_atom_type_scat_Cromer_Mann_c
_atom_type_scat_source
_atom_type_scat_dispersion_source
C 0.01788 0.00908 2.31000 1.02000 1.58860 0.86500 20.84390 10.20750 0.56870 51.65120 0.21560 'International Tables Volume C Table 6.1.1.4 (pp. 500-502)' 'Brennan, Cowan, Rev. Sci. Instrum., 1992, 63, 850'
Cd 0.13958 4.66053 19.22140 17.64440 4.46100 1.60290 0.59460 6.90890 24.70080 87.48250 5.06940 'International Tables Volume C Table 6.1.1.4 (pp. 500-502)' 'Brennan, Cowan, Rev. Sci. Instrum., 1992, 63, 850'
H 0.00000 0.00000 0.49300 0.32291 0.14019 0.04081 10.51090 26.12570 3.14236 57.79970 0.00304 'International Tables Volume C Table 6.1.1.4 (pp. 500-502)' 'Brennan, Cowan, Rev. Sci. Instrum., 1992, 63, 850'
N 0.03110 0.01806 12.21260 3.13220 2.01250 1.16630 0.00570 9.89330 28.99750 0.58260 -11.52900 'International Tables Volume C Table 6.1.1.4 (pp. 500-502)' 'Brennan, Cowan, Rev. Sci. Instrum., 1992, 63, 850'
O 0.04960 0.03233 3.04850 2.28680 1.54630 0.86700 13.27710 5.70110 0.32390 32.90890 0.25080 'International Tables Volume C Table 6.1.1.4 (pp. 500-502)' 'Brennan, Cowan, Rev. Sci. Instrum., 1992, 63, 850'

loop_
_geom_angle_atom_site_label_1
_geom_angle_atom_site_label_2
_geom_angle_atom_site_label_3
_geom_angle
_geom_angle_site_symmetry_1
_geom_angle_site_symmetry_3
_geom_angle_publ_flag
O1W Cd1 O1 102.23(8) . . y
O2 Cd1 O1 53.89(8) . . y
O2 Cd1 O1W 90.73(10) . . y
O2W Cd1 O1 88.54(8) . . y
O2W Cd1 O1W 168.75(8) . . y
O2W Cd1 O2 93.08(10) . . y
O4 Cd1 O1 82.84(8) 1_565 . y
O4 Cd1 O1W 96.31(9) 1_565 . y
O4 Cd1 O2 136.63(9) 1_565 . y
O4 Cd1 O2W 88.17(9) 1_565 . y
N1 Cd1 O1 139.94(8) . . y
N1 Cd1 O1W 85.57(9) . . y
N1 Cd1 O2 87.19(9) . . y
N1 Cd1 O2W 84.05(9) . . y
N1 Cd1 O4 135.91(9) . 1_565 y
O6 Cd2 O3W 109.78(9) . . y
O6 Cd2 O3W 170.76(9) 2_656 . y
O7 Cd2 O3W 102.64(10) . . y
O7 Cd2 O6 85.78(9) . . y
O7 Cd2 O6 82.55(9) . 2_656 y
O8 Cd2 O3W 86.29(9) . . y
O8 Cd2 O6 140.72(8) . . y
O8 Cd2 O6 90.55(8) . 2_656 y
O8 Cd2 O7 55.31(8) . . y
N2 Cd2 O3W 91.35(10) . . y
N2 Cd2 O6 80.11(9) . 2_656 y
N2 Cd2 O6 121.44(10) . . y
N2 Cd2 O7 143.21(10) . . y
N2 Cd2 O8 92.60(9) . . y
C16 O1 Cd1 87.51(18) . . ?
H1Wa O1W Cd1 133.3 . . ?
H1Wb O1W Cd1 118.8 . . ?
H1Wb O1W H1Wa 107.7 . . ?
C16 O2 Cd1 97.37(19) . . ?
H2Wa O2W Cd1 103.5 . . ?
H2Wb O2W Cd1 118.8 . . ?
H2Wb O2W H2Wa 84.8 . . ?
H3Wa O3W Cd2 130.9 . . ?
H3Wb O3W Cd2 121.4 . . ?
H3Wb O3W H3Wa 107.7 . . ?
C23 O4 Cd1 109.31(19) . 1_545 ?
C29 O6 Cd2 103.6(2) . . ?
C29 O6 Cd2 127.8(2) . 2_656 ?
C32 O7 Cd2 92.7(2) . . ?
C32 O8 Cd2 90.00(19) . . ?
C1 N1 Cd1 123.4(2) . . ?
C5 N1 Cd1 118.9(2) . . ?
C5 N1 C1 117.7(3) . . ?
C11 N2 Cd2 121.3(2) . . ?
C14 N2 Cd2 119.3(2) . . ?
C14 N2 C11 119.3(3) . . ?
C6 N3 H3 119.2(2) . . ?
C7 N3 H3 119.20(19) . . ?
C7 N3 C6 121.6(3) . . ?
C9 N4 H4 119.91(19) . . ?
C10 N4 H4 119.9(2) . . ?
C10 N4 C9 120.2(3) . . ?
H1 C1 N1 118.90(18) . . ?
C2 C1 N1 122.2(3) . . ?
C2 C1 H1 118.9(2) . . ?
H2 C2 C1 120.2(2) . . ?
C3 C2 C1 119.5(3) . . ?
C3 C2 H2 120.24(19) . . ?
H3a C3 C2 120.55(19) . . ?
C4 C3 C2 118.9(3) . . ?
C4 C3 H3a 120.55(19) . . ?
C5 C4 C3 117.8(3) . . ?
C6 C4 C3 125.4(3) . . ?
C6 C4 C5 116.8(3) . . ?
C4 C5 N1 123.9(3) . . ?
H5 C5 N1 118.05(18) . . ?
H5 C5 C4 118.0(2) . . ?
N3 C6 O9 122.2(3) . . ?
C4 C6 O9 120.0(3) . . ?
C4 C6 N3 117.7(3) . . ?
H7a C7 N3 109.24(19) . . ?
H7b C7 N3 109.24(18) . . ?
H7b C7 H7a 107.9 . . ?
C8 C7 N3 111.9(3) . . ?
C8 C7 H7a 109.24(18) . . ?
C8 C7 H7b 109.2(2) . . ?
H8a C8 C7 109.16(19) . . ?
H8b C8 C7 109.2(2) . . ?
H8b C8 H8a 107.9 . . ?
C9 C8 C7 112.2(3) . . ?
C9 C8 H8a 109.2(2) . . ?
C9 C8 H8b 109.2(2) . . ?
C8 C9 N4 111.2(3) . . ?
H9a C9 N4 109.4(2) . . ?
H9a C9 C8 109.4(2) . . ?
H9b C9 N4 109.4(2) . . ?
H9b C9 C8 109.4(2) . . ?
H9b C9 H9a 108.0 . . ?
N4 C10 O10 121.8(3) . . ?
C15 C10 O10 120.1(3) . . ?
C15 C10 N4 118.1(3) . . ?
H11 C11 N2 119.19(18) . . ?
C13 C11 N2 121.6(3) . . ?
C13 C11 H11 119.2(2) . . ?
C13 C12 H12 120.5(2) . . ?
C15 C12 H12 120.49(19) . . ?
C15 C12 C13 119.0(3) . . ?
C12 C13 C11 119.5(3) . . ?
H13 C13 C11 120.2(2) . . ?
H13 C13 C12 120.2(2) . . ?
H14 C14 N2 118.7(2) . . ?
C15 C14 N2 122.5(3) . . ?
C15 C14 H14 118.7(2) . . ?
C12 C15 C10 125.2(3) . . ?
C14 C15 C10 116.8(3) . . ?
C14 C15 C12 118.0(3) . . ?
O2 C16 O1 121.2(3) . . ?
C17 C16 O1 120.4(3) . . ?
C17 C16 O2 118.5(3) . . ?
C18 C17 C16 120.2(3) . . ?
C22 C17 C16 120.2(3) . . ?
C22 C17 C18 119.6(3) . . ?
H18 C18 C17 119.36(17) . . ?
C19 C18 C17 121.3(3) . . ?
C19 C18 H18 119.36(18) . . ?
C20 C19 C18 118.1(3) . . ?
C24 C19 C18 120.7(3) . . ?
C24 C19 C20 121.2(3) . . ?
H20 C20 C19 119.14(19) . . ?
C21 C20 C19 121.7(3) . . ?
C21 C20 H20 119.14(18) . . ?
C22 C21 C20 119.2(3) . . ?
C23 C21 C20 119.2(3) . . ?
C23 C21 C22 121.5(3) . . ?
C21 C22 C17 120.0(3) . . ?
H22 C22 C17 120.01(17) . . ?
H22 C22 C21 120.01(17) . . ?
O4 C23 O3 122.6(3) . . ?
C21 C23 O3 121.0(3) . . ?
C21 C23 O4 116.4(3) . . ?
H24a C24 C19 109.5 . . ?
H24b C24 C19 109.5 . . ?
H24b C24 H24a 109.5 . . ?
H24c C24 C19 109.5 . . ?
H24c C24 H24a 109.5 . . ?
H24c C24 H24b 109.5 . . ?
C28 C25 C26 120.0(3) . . ?
C32 C25 C26 119.9(3) 1_455 . ?
C32 C25 C28 120.0(3) 1_455 . ?
H26 C26 C25 119.22(18) . . ?
C27 C26 C25 121.6(3) . . ?
C27 C26 H26 119.22(18) . . ?
C31 C27 C26 117.6(3) . . ?
C33 C27 C26 120.7(3) . . ?
C33 C27 C31 121.7(3) . . ?
H28 C28 C25 120.18(19) . . ?
C30 C28 C25 119.6(3) . . ?
C30 C28 H28 120.18(18) . . ?
O6 C29 O5 121.5(3) . . ?
C30 C29 O5 120.5(3) . . ?
C30 C29 O6 118.0(3) . . ?
C29 C30 C28 119.8(3) . . ?
C31 C30 C28 119.4(3) . . ?
C31 C30 C29 120.7(3) . . ?
C30 C31 C27 121.6(3) . . ?
H31 C31 C27 119.18(19) . . ?
H31 C31 C30 119.18(18) . . ?
O8 C32 O7 121.5(3) . . ?
C25 C32 O7 119.2(3) 1_655 . ?
C25 C32 O8 119.3(3) 1_655 . ?
H33a C33 C27 109.5 . . ?
H33b C33 C27 109.5 . . ?
H33b C33 H33a 109.5 . . ?
H33c C33 C27 109.5 . . ?
H33c C33 H33a 109.5 . . ?
H33c C33 H33b 109.5 . . ?
H4Wb O4W H4Wa 104.5 . . ?
H5Wb O5W H5Wa 107.7 . . ?

loop_
_geom_bond_atom_site_label_1
_geom_bond_atom_site_label_2
_geom_bond_distance
_geom_bond_site_symmetry_2
_geom_bond_publ_flag
Cd1 O1 2.501(2) . y
Cd1 O1W 2.324(2) . y
Cd1 O2 2.294(2) . y
Cd1 O2W 2.426(2) . y
Cd1 O4 2.206(2) 1_565 y
Cd1 N1 2.292(3) . y
Cd2 O3W 2.365(3) . y
Cd2 O6 2.246(2) . y
Cd2 O6 2.529(2) 2_656 y
Cd2 O7 2.328(3) . y
Cd2 O8 2.378(2) . y
Cd2 N2 2.251(3) . y
O1 C16 1.254(4) . ?
O1W H1Wa 0.8500 . ?
O1W H1Wb 0.8500 . ?
O2 C16 1.249(4) . ?
O2W H2Wa 0.8499 . ?
O2W H2Wb 0.8500 . ?
O3 C23 1.242(4) . ?
O3W H3Wa 0.8500 . ?
O3W H3Wb 0.8499 . ?
O4 C23 1.272(4) . ?
O5 C29 1.238(4) . ?
O6 C29 1.273(4) . ?
O7 C32 1.245(4) . ?
O8 C32 1.259(4) . ?
O9 C6 1.235(4) . ?
O10 C10 1.225(4) . ?
N1 C1 1.342(4) . ?
N1 C5 1.333(4) . ?
N2 C11 1.332(5) . ?
N2 C14 1.332(4) . ?
N3 H3 0.8600 . ?
N3 C6 1.335(4) . ?
N3 C7 1.455(5) . ?
N4 H4 0.8600 . ?
N4 C9 1.454(4) . ?
N4 C10 1.322(4) . ?
C1 H1 0.9300 . ?
C1 C2 1.375(5) . ?
C2 H2 0.9300 . ?
C2 C3 1.379(5) . ?
C3 H3a 0.9300 . ?
C3 C4 1.385(5) . ?
C4 C5 1.379(4) . ?
C4 C6 1.499(5) . ?
C5 H5 0.9300 . ?
C7 H7a 0.9700 . ?
C7 H7b 0.9700 . ?
C7 C8 1.514(5) . ?
C8 H8a 0.9700 . ?
C8 H8b 0.9700 . ?
C8 C9 1.511(5) . ?
C9 H9a 0.9700 . ?
C9 H9b 0.9700 . ?
C10 C15 1.505(4) . ?
C11 H11 0.9300 . ?
C11 C13 1.378(5) . ?
C12 H12 0.9300 . ?
C12 C13 1.379(5) . ?
C12 C15 1.386(5) . ?
C13 H13 0.9300 . ?
C14 H14 0.9300 . ?
C14 C15 1.388(4) . ?
C16 C17 1.502(4) . ?
C17 C18 1.394(4) . ?
C17 C22 1.392(4) . ?
C18 H18 0.9300 . ?
C18 C19 1.386(5) . ?
C19 C20 1.390(4) . ?
C19 C24 1.505(5) . ?
C20 H20 0.9300 . ?
C20 C21 1.392(4) . ?
C21 C22 1.390(4) . ?
C21 C23 1.506(4) . ?
C22 H22 0.9300 . ?
C24 H24a 0.9600 . ?
C24 H24b 0.9600 . ?
C24 H24c 0.9600 . ?
C25 C26 1.381(4) . ?
C25 C28 1.389(4) . ?
C25 C32 1.501(5) 1_455 ?
C26 H26 0.9300 . ?
C26 C27 1.394(5) . ?
C27 C31 1.390(5) . ?
C27 C33 1.497(5) . ?
C28 H28 0.9300 . ?
C28 C30 1.390(4) . ?
C29 C30 1.498(4) . ?
C30 C31 1.393(4) . ?
C31 H31 0.9300 . ?
C33 H33a 0.9600 . ?
C33 H33b 0.9600 . ?
C33 H33c 0.9600 . ?
O4W H4Wa 0.8500 . ?
O4W H4Wb 0.8500 . ?
O5W H5Wa 0.8499 . ?
O5W H5Wb 0.8501 . ?

loop_
_geom_torsion_atom_site_label_1
_geom_torsion_atom_site_label_2
_geom_torsion_atom_site_label_3
_geom_torsion_atom_site_label_4
_geom_torsion
_geom_torsion_site_symmetry_1
_geom_torsion_site_symmetry_2
_geom_torsion_site_symmetry_3
_geom_torsion_site_symmetry_4
_geom_torsion_publ_flag
Cd1 O1 C16 O2 1.9(2) . . . . ?
Cd1 O1 C16 C17 -177.23(14) . . . . ?
Cd1 O2 C16 O1 -2.0(2) . . . . ?
Cd1 O2 C16 C17 177.06(15) . . . . ?
Cd1 O4 C23 O3 -4.8(2) 1_545 . . . ?
Cd1 O4 C23 C21 174.10(17) 1_545 . . . ?
Cd1 N1 C1 C2 179.1(2) . . . . ?
Cd1 N1 C5 C4 -178.2(2) . . . . ?
Cd2 O6 C29 O5 111.9(3) 2_656 . . . ?
Cd2 O6 C29 O5 -5.4(2) . . . . ?
Cd2 O6 C29 C30 -70.4(3) 2_656 . . . ?
Cd2 O6 C29 C30 172.29(18) . . . . ?
Cd2 O7 C32 O8 -6.9(2) . . . . ?
Cd2 O7 C32 C25 171.81(14) . . . 1_655 ?
Cd2 O8 C32 O7 6.8(2) . . . . ?
Cd2 O8 C32 C25 -171.96(14) . . . 1_655 ?
Cd2 N2 C11 C13 177.9(3) . . . . ?
Cd2 N2 C14 C15 -177.9(2) . . . . ?
O1 C16 C17 C18 14.9(3) . . . . ?
O1 C16 C17 C22 -166.7(3) . . . . ?
O2 C16 C17 C18 -164.3(3) . . . . ?
O2 C16 C17 C22 14.1(4) . . . . ?
O3 C23 C21 C20 169.0(3) . . . . ?
O3 C23 C21 C22 -8.7(3) . . . . ?
O4 C23 C21 C20 -9.9(3) . . . . ?
O4 C23 C21 C22 172.3(3) . . . . ?
O5 C29 C30 C28 -28.4(4) . . . . ?
O5 C29 C30 C31 150.3(3) . . . . ?
O6 C29 C30 C28 153.9(3) . . . . ?
O6 C29 C30 C31 -27.5(4) . . . . ?
O7 C32 C25 C26 4.1(4) . . 1_655 1_655 ?
O7 C32 C25 C28 -174.1(3) . . 1_655 1_655 ?
O8 C32 C25 C26 -177.1(3) . . 1_655 1_655 ?
O8 C32 C25 C28 4.7(4) . . 1_655 1_655 ?
O9 C6 N3 C7 0.9(4) . . . . ?
O9 C6 C4 C3 175.2(3) . . . . ?
O9 C6 C4 C5 -2.6(4) . . . . ?
O10 C10 N4 C9 2.7(4) . . . . ?
O10 C10 C15 C12 -173.3(3) . . . . ?
O10 C10 C15 C14 5.4(4) . . . . ?
N1 C1 C2 C3 -0.4(4) . . . . ?
N1 C5 C4 C3 -1.5(4) . . . . ?
N1 C5 C4 C6 176.5(3) . . . . ?
N2 C11 C13 C12 0.0(4) . . . . ?
N2 C14 C15 C10 -178.9(3) . . . . ?
N2 C14 C15 C12 -0.1(4) . . . . ?
N3 C6 C4 C3 -2.4(4) . . . . ?
N3 C6 C4 C5 179.8(3) . . . . ?
N3 C7 C8 C9 169.2(3) . . . . ?
N4 C9 C8 C7 -69.5(4) . . . . ?
N4 C10 C15 C12 6.7(4) . . . . ?
N4 C10 C15 C14 -174.6(3) . . . . ?
C1 C2 C3 C4 -0.4(4) . . . . ?
C2 C3 C4 C5 1.3(4) . . . . ?
C2 C3 C4 C6 -176.5(3) . . . . ?
C10 C15 C12 C13 179.4(3) . . . . ?
C11 C13 C12 C15 -0.6(4) . . . . ?
C16 C17 C18 C19 179.6(3) . . . . ?
C16 C17 C22 C21 179.6(3) . . . . ?
C17 C18 C19 C20 0.9(3) . . . . ?
C17 C18 C19 C24 -179.1(3) . . . . ?
C17 C22 C21 C20 0.6(3) . . . . ?
C17 C22 C21 C23 178.4(3) . . . . ?
C18 C19 C20 C21 -2.3(4) . . . . ?
C19 C20 C21 C22 1.5(4) . . . . ?
C19 C20 C21 C23 -176.2(3) . . . . ?
C25 C26 C27 C31 1.6(4) . . . . ?
C25 C26 C27 C33 -178.0(3) . . . . ?
C25 C28 C30 C29 179.5(3) . . . . ?
C25 C28 C30 C31 0.8(3) . . . . ?
C26 C27 C31 C30 -1.6(4) . . . . ?
C27 C31 C30 C28 0.5(4) . . . . ?
C27 C31 C30 C29 -178.2(3) . . . . ?
